data_8106796
loop_
_publ_author_name
'Wei-Dong, Yin'
'Yu-Hao, Duan'
'Gui-Lian, Li'

_publ_section_title
;
 Crystal structure of catena-poly[hexaaquabis(\m2-3-nitrophthalate-\k2
 O:O&#x2032;)-(\m2-1,4-bis(4-pyridylmethyl)piperazine-\k2
 N:N&#x2032;)dimanganese(II)] dihydrate, C32H42Mn2N6O20
;
_journal_issue 1
_journal_name_full 'Zeitschrift f\"ur Kristallographie - New Crystal Structures'
_journal_page_first 97
_journal_page_last 99
_journal_paper_doi 10.1515/ncrs-2015-0050
_journal_volume 231
_journal_year 2016
_chemical_formula_sum 'C16 H21 Mn N3 O10'
_chemical_formula_weight 470.30
_space_group_IT_number 14
_space_group_name_Hall '-P 2ybc'
_space_group_name_H-M_alt 'P 1 21/c 1'
_symmetry_cell_setting monoclinic
_symmetry_space_group_name_H-M 'P 1 21/c 1'
_atom_sites_solution_hydrogens geom
_atom_sites_solution_primary direct
_atom_sites_solution_secondary difmap
_cell_angle_alpha 90.00
_cell_angle_beta 123.118(12)
_cell_angle_gamma 90.00
_cell_formula_units_Z 4
_cell_length_a 10.200(2)
_cell_length_b 19.893(4)
_cell_length_c 11.3785(17)
_cell_measurement_reflns_used 2156
_cell_measurement_temperature 293(2)
_cell_measurement_theta_max 24.28
_cell_measurement_theta_min 2.37
_cell_volume 1933.7(7)
_computing_cell_refinement 'Bruker SMART'
_computing_data_collection 'Bruker SMART'
_computing_data_reduction 'Bruker SAINT'
_computing_molecular_graphics 'Bruker SHELXTL'
_computing_publication_material 'Bruker SHELXTL'
_computing_structure_refinement 'SHELXL-97 (Sheldrick, 1997)'
_computing_structure_solution 'SHELXS-97 (Sheldrick, 1990)'
_diffrn_ambient_temperature 293(2)
_diffrn_measured_fraction_theta_full 0.989
_diffrn_measured_fraction_theta_max 0.989
_diffrn_measurement_device_type 'CCD area detector'
_diffrn_measurement_method 'phi and omega scans'
_diffrn_radiation_monochromator graphite
_diffrn_radiation_source 'fine-focus sealed tube'
_diffrn_radiation_type MoK\a
_diffrn_radiation_wavelength 0.71073
_diffrn_reflns_av_R_equivalents 0.0654
_diffrn_reflns_av_sigmaI/netI 0.0563
_diffrn_reflns_limit_h_max 12
_diffrn_reflns_limit_h_min -12
_diffrn_reflns_limit_k_max 21
_diffrn_reflns_limit_k_min -23
_diffrn_reflns_limit_l_max 12
_diffrn_reflns_limit_l_min -13
_diffrn_reflns_number 12161
_diffrn_reflns_theta_full 25.26
_diffrn_reflns_theta_max 25.26
_diffrn_reflns_theta_min 2.05
_diffrn_standards_number 0
_exptl_absorpt_coefficient_mu 0.745
_exptl_absorpt_correction_T_max 0.8593
_exptl_absorpt_correction_T_min 0.7911
_exptl_absorpt_correction_type multi-scan
_exptl_absorpt_process_details sadabs
_exptl_crystal_colour colorless
_exptl_crystal_density_diffrn 1.615
_exptl_crystal_density_method 'not measured'
_exptl_crystal_description Block
_exptl_crystal_F_000 972
_exptl_crystal_size_max 0.33
_exptl_crystal_size_mid 0.29
_exptl_crystal_size_min 0.21
_refine_diff_density_max 1.154
_refine_diff_density_min -0.749
_refine_diff_density_rms 0.158
_refine_ls_extinction_method none
_refine_ls_goodness_of_fit_ref 1.077
_refine_ls_hydrogen_treatment constr
_refine_ls_matrix_type full
_refine_ls_number_parameters 271
_refine_ls_number_reflns 3474
_refine_ls_number_restraints 0
_refine_ls_restrained_S_all 1.077
_refine_ls_R_factor_all 0.0762
_refine_ls_R_factor_gt 0.0602
_refine_ls_shift/su_max 0.000
_refine_ls_shift/su_mean 0.000
_refine_ls_structure_factor_coef Fsqd
_refine_ls_weighting_details 'calc w=1/[\s^2^(Fo^2^)+(0.1008P)^2^+0.3010P] where P=(Fo^2^+2Fc^2^)/3'
_refine_ls_weighting_scheme calc
_refine_ls_wR_factor_gt 0.1551
_refine_ls_wR_factor_ref 0.1673
_reflns_number_gt 2715
_reflns_number_total 3474
_reflns_threshold_expression >2sigma(I)
_cod_data_source_file suppl_ncrs-2015-0050_suppl.cif
_cod_data_source_block f
_cod_depositor_comments
;
The following automatic conversions were performed:

data item '_symmetry_cell_setting' value 'Monoclinic' was changed to
'monoclinic' in accordance with the built-in table derived from the
CIF Core dictionary named 'cif_core.dic' version 2.4.5 last updated
on 2014-11-21.

Automatic conversion script
Id: cif_fix_values 8738 2021-04-28 16:35:53Z antanas 
;
_cod_original_cell_volume 1933.7(6)
_cod_original_sg_symbol_H-M P21/c
_cod_database_code 8106796

loop_
_symmetry_equiv_pos_as_xyz
'x, y, z'
'-x, y+1/2, -z+1/2'
'-x, -y, -z'
'x, -y-1/2, z-1/2'

loop_
_atom_site_label
_atom_site_type_symbol
_atom_site_fract_x
_atom_site_fract_y
_atom_site_fract_z
_atom_site_U_iso_or_equiv
_atom_site_adp_type
_atom_site_occupancy
_atom_site_symmetry_multiplicity
_atom_site_calc_flag
_atom_site_refinement_flags
_atom_site_disorder_assembly
_atom_site_disorder_group
Mn1 Mn 0.31485(6) 0.08228(3) 0.51672(6) 0.0244(2) Uani 1 1 d . . .
N1 N 0.3154(3) 0.19559(15) 0.5064(3) 0.0317(8) Uani 1 1 d . . .
N2 N 0.3838(3) 0.44748(14) 0.4572(3) 0.0235(7) Uani 1 1 d . . .
N3 N 0.6815(4) 0.2133(2) 0.8333(4) 0.0450(9) Uani 1 1 d . . .
O1 O 0.5488(3) 0.07111(14) 0.6812(3) 0.0359(7) Uani 1 1 d . . .
O2 O 0.7892(3) 0.03338(13) 0.8228(3) 0.0380(7) Uani 1 1 d . . .
O3 O 0.7147(3) 0.02732(12) 0.5238(3) 0.0292(6) Uani 1 1 d . . .
O4 O 0.9644(3) 0.04192(14) 0.5986(3) 0.0442(8) Uani 1 1 d . . .
O5 O 0.6825(4) 0.16788(18) 0.9067(4) 0.0617(10) Uani 1 1 d . . .
O6 O 0.6225(4) 0.26878(18) 0.8205(4) 0.0681(11) Uani 1 1 d . . .
C1 C 0.6932(4) 0.07611(17) 0.7410(4) 0.0256(8) Uani 1 1 d . . .
C2 C 0.7617(4) 0.13685(18) 0.7127(4) 0.0256(8) Uani 1 1 d . . .
C3 C 0.8376(4) 0.12841(17) 0.6420(4) 0.0257(8) Uani 1 1 d . . .
C4 C 0.9133(4) 0.18278(19) 0.6254(4) 0.0356(9) Uani 1 1 d . . .
H4 H 0.9659 0.1767 0.5804 0.043 Uiso 1 1 calc R . .
C5 C 0.9097(5) 0.2458(2) 0.6761(5) 0.0440(11) Uani 1 1 d . . .
H5A H 0.9614 0.2816 0.6659 0.053 Uiso 1 1 calc R . .
C6 C 0.8316(5) 0.2559(2) 0.7405(5) 0.0426(11) Uani 1 1 d . . .
H6A H 0.8266 0.2984 0.7718 0.051 Uiso 1 1 calc R . .
C7 C 0.7601(4) 0.20161(19) 0.7584(4) 0.0337(9) Uani 1 1 d . . .
C9 C 0.8405(4) 0.06096(18) 0.5837(4) 0.0272(8) Uani 1 1 d . . .
C10 C 0.3727(5) 0.23095(19) 0.4451(4) 0.0345(9) Uani 1 1 d . . .
H10 H 0.4215 0.2078 0.4081 0.041 Uiso 1 1 calc R . .
C11 C 0.3635(5) 0.30033(18) 0.4331(4) 0.0338(9) Uani 1 1 d . . .
H11 H 0.4056 0.3227 0.3892 0.041 Uiso 1 1 calc R . .
C12 C 0.2914(4) 0.33628(18) 0.4869(4) 0.0268(8) Uani 1 1 d . . .
C13 C 0.2338(5) 0.29988(18) 0.5523(5) 0.0363(9) Uani 1 1 d . . .
H13 H 0.1858 0.3219 0.5913 0.044 Uiso 1 1 calc R . .
C14 C 0.2475(5) 0.2309(2) 0.5599(5) 0.0377(10) Uani 1 1 d . . .
H14 H 0.2075 0.2075 0.6044 0.045 Uiso 1 1 calc R . .
C15 C 0.2715(5) 0.41128(17) 0.4757(5) 0.0317(9) Uani 1 1 d . . .
H15A H 0.1667 0.4216 0.3970 0.038 Uiso 1 1 calc R . .
H15B H 0.2803 0.4278 0.5600 0.038 Uiso 1 1 calc R . .
C16 C 0.5438(4) 0.44177(19) 0.5850(4) 0.0304(9) Uani 1 1 d . . .
H16A H 0.5746 0.3949 0.6031 0.037 Uiso 1 1 calc R . .
H16B H 0.5453 0.4594 0.6652 0.037 Uiso 1 1 calc R . .
C17 C 0.3429(4) 0.51956(16) 0.4348(4) 0.0279(8) Uani 1 1 d . . .
H17A H 0.3446 0.5373 0.5150 0.033 Uiso 1 1 calc R . .
H17B H 0.2377 0.5250 0.3525 0.033 Uiso 1 1 calc R . .
O7W O 0.4003(3) 0.07816(12) 0.3719(3) 0.0327(6) Uani 1 1 d . . .
H1W H 0.3662 0.0507 0.3040 0.049 Uiso 1 1 d R . .
H2W H 0.4972 0.0692 0.4131 0.049 Uiso 1 1 d R . .
O8W O 0.0547(3) 0.09240(13) 0.3648(3) 0.0398(7) Uani 1 1 d . . .
H3W H 0.0491 0.0541 0.3950 0.060 Uiso 1 1 d R . .
H4W H 0.0377 0.0872 0.2834 0.060 Uiso 1 1 d R . .
O9W O 0.2536(3) 0.08236(12) 0.6712(3) 0.0299(6) Uani 1 1 d . . .
H5W H 0.3030 0.0749 0.7589 0.045 Uiso 1 1 d R . .
H6W H 0.1625 0.0714 0.6496 0.045 Uiso 1 1 d R . .
O10W O 0.0144(4) 0.42054(16) 0.6082(3) 0.0530(9) Uani 1 1 d . . .
H7W H 0.0427 0.4615 0.6206 0.080 Uiso 1 1 d R . .
H8W H -0.0253 0.4210 0.5203 0.080 Uiso 1 1 d R . .

loop_
_atom_site_aniso_label
_atom_site_aniso_U_11
_atom_site_aniso_U_22
_atom_site_aniso_U_33
_atom_site_aniso_U_23
_atom_site_aniso_U_13
_atom_site_aniso_U_12
Mn1 0.0170(3) 0.0247(3) 0.0285(3) -0.0006(2) 0.0104(3) -0.0014(2)
N1 0.0316(18) 0.0270(17) 0.0385(19) 0.0012(13) 0.0205(15) -0.0021(13)
N2 0.0172(14) 0.0208(15) 0.0294(16) -0.0014(12) 0.0108(13) -0.0010(11)
N3 0.034(2) 0.050(2) 0.045(2) -0.0193(18) 0.0180(17) -0.0035(17)
O1 0.0159(13) 0.0498(17) 0.0350(15) -0.0036(12) 0.0095(12) -0.0060(11)
O2 0.0294(15) 0.0406(16) 0.0362(16) 0.0117(12) 0.0129(13) 0.0075(12)
O3 0.0156(12) 0.0310(14) 0.0378(15) -0.0057(11) 0.0125(11) -0.0048(10)
O4 0.0268(15) 0.0380(16) 0.076(2) -0.0115(14) 0.0337(15) -0.0069(12)
O5 0.080(3) 0.063(2) 0.068(2) -0.0184(18) 0.056(2) -0.0130(19)
O6 0.060(2) 0.063(2) 0.077(3) -0.0184(19) 0.035(2) 0.0174(19)
C1 0.0211(19) 0.031(2) 0.0228(18) -0.0042(14) 0.0104(16) -0.0027(15)
C2 0.0125(16) 0.030(2) 0.0214(17) -0.0011(14) 0.0014(14) -0.0012(14)
C3 0.0162(17) 0.0273(19) 0.0262(18) -0.0003(14) 0.0068(15) -0.0024(14)
C4 0.027(2) 0.036(2) 0.042(2) 0.0014(18) 0.0176(18) -0.0061(17)
C5 0.039(2) 0.031(2) 0.050(3) 0.0012(19) 0.017(2) -0.0107(18)
C6 0.037(2) 0.026(2) 0.052(3) -0.0072(18) 0.016(2) -0.0046(18)
C7 0.0257(19) 0.033(2) 0.032(2) -0.0054(16) 0.0097(17) -0.0010(16)
C9 0.0205(18) 0.031(2) 0.0283(19) -0.0008(15) 0.0123(15) -0.0035(16)
C10 0.039(2) 0.027(2) 0.047(2) -0.0031(17) 0.030(2) -0.0030(17)
C11 0.040(2) 0.030(2) 0.041(2) 0.0000(17) 0.0283(19) -0.0049(17)
C12 0.0203(18) 0.0283(19) 0.028(2) -0.0006(15) 0.0110(15) -0.0050(14)
C13 0.044(2) 0.030(2) 0.051(3) -0.0004(18) 0.037(2) -0.0004(18)
C14 0.043(2) 0.033(2) 0.050(3) 0.0030(18) 0.034(2) -0.0024(18)
C15 0.029(2) 0.027(2) 0.042(2) -0.0046(16) 0.0216(18) -0.0042(15)
C16 0.0221(19) 0.0259(19) 0.031(2) 0.0029(15) 0.0069(16) 0.0003(15)
C17 0.0218(18) 0.0240(19) 0.033(2) 0.0008(15) 0.0114(16) 0.0016(14)
O7W 0.0315(15) 0.0327(15) 0.0345(15) -0.0021(11) 0.0183(12) -0.0004(11)
O8W 0.0281(15) 0.0379(16) 0.0384(16) 0.0021(12) 0.0086(13) -0.0002(12)
O9W 0.0189(13) 0.0415(16) 0.0274(14) 0.0023(11) 0.0115(11) -0.0033(10)
O10W 0.0373(18) 0.068(2) 0.0393(18) -0.0001(14) 0.0117(15) -0.0039(14)

loop_
_atom_type_symbol
_atom_type_description
_atom_type_scat_dispersion_real
_atom_type_scat_dispersion_imag
_atom_type_scat_source
C C 0.0033 0.0016 'International Tables Vol C Tables 4.2.6.8 and 6.1.1.4'
H H 0.0000 0.0000 'International Tables Vol C Tables 4.2.6.8 and 6.1.1.4'
Mn Mn 0.3368 0.7283 'International Tables Vol C Tables 4.2.6.8 and 6.1.1.4'
N N 0.0061 0.0033 'International Tables Vol C Tables 4.2.6.8 and 6.1.1.4'
O O 0.0106 0.0060 'International Tables Vol C Tables 4.2.6.8 and 6.1.1.4'

loop_
_geom_angle_atom_site_label_1
_geom_angle_atom_site_label_2
_geom_angle_atom_site_label_3
_geom_angle
_geom_angle_site_symmetry_1
_geom_angle_site_symmetry_3
O1 Mn1 O9W 88.14(10) . .
O1 Mn1 O3 92.34(10) . 3_656
O9W Mn1 O3 95.89(9) . 3_656
O1 Mn1 O7W 86.70(11) . .
O9W Mn1 O7W 174.63(9) . .
O3 Mn1 O7W 82.82(9) 3_656 .
O1 Mn1 O8W 171.29(11) . .
O9W Mn1 O8W 83.20(11) . .
O3 Mn1 O8W 87.64(9) 3_656 .
O7W Mn1 O8W 101.93(11) . .
O1 Mn1 N1 96.81(11) . .
O9W Mn1 N1 92.95(10) . .
O3 Mn1 N1 167.47(11) 3_656 .
O7W Mn1 N1 89.16(10) . .
O8W Mn1 N1 84.61(10) . .
C10 N1 C14 116.4(3) . .
C10 N1 Mn1 124.7(3) . .
C14 N1 Mn1 118.8(3) . .
C15 N2 C17 109.5(3) . .
C15 N2 C16 110.5(3) . .
C17 N2 C16 107.4(3) . .
O6 N3 O5 124.4(4) . .
O6 N3 C7 117.4(4) . .
O5 N3 C7 118.2(4) . .
C1 O1 Mn1 155.9(3) . .
C9 O3 Mn1 128.0(2) . 3_656
O1 C1 O2 124.6(3) . .
O1 C1 C2 119.5(3) . .
O2 C1 C2 115.9(3) . .
C7 C2 C3 116.7(3) . .
C7 C2 C1 123.8(4) . .
C3 C2 C1 119.4(3) . .
C2 C3 C4 120.3(3) . .
C2 C3 C9 120.8(3) . .
C4 C3 C9 118.9(4) . .
C5 C4 C3 120.0(4) . .
C5 C4 H4 120.0 . .
C3 C4 H4 120.0 . .
C6 C5 C4 120.9(4) . .
C6 C5 H5A 119.6 . .
C4 C5 H5A 119.6 . .
C5 C6 C7 118.5(4) . .
C5 C6 H6A 120.8 . .
C7 C6 H6A 120.8 . .
C6 C7 C2 123.7(4) . .
C6 C7 N3 117.4(4) . .
C2 C7 N3 118.9(4) . .
O4 C9 O3 124.7(3) . .
O4 C9 C3 118.5(3) . .
O3 C9 C3 116.8(3) . .
N1 C10 C11 123.6(4) . .
N1 C10 H10 118.2 . .
C11 C10 H10 118.2 . .
C10 C11 C12 119.6(3) . .
C10 C11 H11 120.2 . .
C12 C11 H11 120.2 . .
C13 C12 C11 117.0(3) . .
C13 C12 C15 119.3(3) . .
C11 C12 C15 123.7(3) . .
C14 C13 C12 119.9(4) . .
C14 C13 H13 120.1 . .
C12 C13 H13 120.1 . .
N1 C14 C13 123.5(4) . .
N1 C14 H14 118.2 . .
C13 C14 H14 118.2 . .
N2 C15 C12 114.9(3) . .
N2 C15 H15A 108.5 . .
C12 C15 H15A 108.5 . .
N2 C15 H15B 108.5 . .
C12 C15 H15B 108.5 . .
H15A C15 H15B 107.5 . .
N2 C16 C17 109.8(3) . 3_666
N2 C16 H16A 109.7 . .
C17 C16 H16A 109.7 3_666 .
N2 C16 H16B 109.7 . .
C17 C16 H16B 109.7 3_666 .
H16A C16 H16B 108.2 . .
N2 C17 C16 110.8(3) . 3_666
N2 C17 H17A 109.5 . .
C16 C17 H17A 109.5 3_666 .
N2 C17 H17B 109.5 . .
C16 C17 H17B 109.5 3_666 .
H17A C17 H17B 108.1 . .
Mn1 O7W H1W 124.1 . .
Mn1 O7W H2W 113.9 . .
H1W O7W H2W 98.0 . .
Mn1 O8W H3W 85.5 . .
Mn1 O8W H4W 106.3 . .
H3W O8W H4W 108.2 . .
Mn1 O9W H5W 134.8 . .
Mn1 O9W H6W 121.4 . .
H5W O9W H6W 98.5 . .
H7W O10W H8W 94.9 . .

loop_
_geom_bond_atom_site_label_1
_geom_bond_atom_site_label_2
_geom_bond_distance
_geom_bond_site_symmetry_2
Mn1 O1 2.090(3) .
Mn1 O9W 2.163(3) .
Mn1 O3 2.215(2) 3_656
Mn1 O7W 2.247(3) .
Mn1 O8W 2.249(3) .
Mn1 N1 2.257(3) .
N1 C10 1.330(5) .
N1 C14 1.343(5) .
N2 C15 1.462(5) .
N2 C17 1.476(4) .
N2 C16 1.482(4) .
N3 O6 1.227(5) .
N3 O5 1.226(5) .
N3 C7 1.473(6) .
O1 C1 1.244(4) .
O2 C1 1.246(4) .
O3 C9 1.266(4) .
O3 Mn1 2.215(2) 3_656
O4 C9 1.239(4) .
C1 C2 1.516(5) .
C2 C7 1.393(5) .
C2 C3 1.397(5) .
C3 C4 1.401(5) .
C3 C9 1.505(5) .
C4 C5 1.389(6) .
C4 H4 0.9300 .
C5 C6 1.360(7) .
C5 H5A 0.9300 .
C6 C7 1.379(6) .
C6 H6A 0.9300 .
C10 C11 1.385(5) .
C10 H10 0.9300 .
C11 C12 1.385(5) .
C11 H11 0.9300 .
C12 C13 1.379(5) .
C12 C15 1.502(5) .
C13 C14 1.378(5) .
C13 H13 0.9300 .
C14 H14 0.9300 .
C15 H15A 0.9700 .
C15 H15B 0.9700 .
C16 C17 1.504(5) 3_666
C16 H16A 0.9700 .
C16 H16B 0.9700 .
C17 C16 1.504(5) 3_666
C17 H17A 0.9700 .
C17 H17B 0.9700 .
O7W H1W 0.8500 .
O7W H2W 0.8500 .
O8W H3W 0.8500 .
O8W H4W 0.8500 .
O9W H5W 0.8500 .
O9W H6W 0.8500 .
O10W H7W 0.8500 .
O10W H8W 0.8499 .

loop_
_geom_hbond_atom_site_label_D
_geom_hbond_atom_site_label_H
_geom_hbond_atom_site_label_A
_geom_hbond_distance_DH
_geom_hbond_distance_HA
_geom_hbond_distance_DA
_geom_hbond_angle_DHA
_geom_hbond_site_symmetry_A
O7W H1W O2 0.85 2.21 2.981(4) 150.4 3_656
O7W H1W O1 0.85 2.55 3.130(4) 126.6 3_656
O7W H2W O3 0.85 2.04 2.871(4) 166.5 .
O8W H3W O4 0.85 1.92 2.728(4) 158.2 3_656
O8W H3W O3 0.85 2.62 3.090(4) 116.4 3_656
O8W H4W O10W 0.85 1.88 2.729(4) 175.5 4_565
O9W H5W N2 0.85 1.98 2.826(4) 170.3 4_566
O9W H6W O4 0.85 1.87 2.715(4) 176.4 1_455
O10W H7W O2 0.85 2.05 2.819(4) 150.7 2_656
O10W H8W O2 0.85 2.19 2.917(4) 143.2 4_465

loop_
_geom_torsion_atom_site_label_1
_geom_torsion_atom_site_label_2
_geom_torsion_atom_site_label_3
_geom_torsion_atom_site_label_4
_geom_torsion
_geom_torsion_site_symmetry_1
_geom_torsion_site_symmetry_2
_geom_torsion_site_symmetry_3
_geom_torsion_site_symmetry_4
O1 Mn1 N1 C10 79.1(3) . . . .
O9W Mn1 N1 C10 167.5(3) . . . .
O3 Mn1 N1 C10 -57.6(6) 3_656 . . .
O7W Mn1 N1 C10 -7.5(3) . . . .
O8W Mn1 N1 C10 -109.6(3) . . . .
O1 Mn1 N1 C14 -104.1(3) . . . .
O9W Mn1 N1 C14 -15.6(3) . . . .
O3 Mn1 N1 C14 119.3(5) 3_656 . . .
O7W Mn1 N1 C14 169.3(3) . . . .
O8W Mn1 N1 C14 67.3(3) . . . .
O9W Mn1 O1 C1 -153.9(6) . . . .
O3 Mn1 O1 C1 110.3(6) 3_656 . . .
O7W Mn1 O1 C1 27.6(6) . . . .
O8W Mn1 O1 C1 -160.1(6) . . . .
N1 Mn1 O1 C1 -61.2(6) . . . .
Mn1 O1 C1 O2 -143.7(5) . . . .
Mn1 O1 C1 C2 34.7(8) . . . .
O1 C1 C2 C7 69.9(5) . . . .
O2 C1 C2 C7 -111.5(4) . . . .
O1 C1 C2 C3 -113.0(4) . . . .
O2 C1 C2 C3 65.6(4) . . . .
C7 C2 C3 C4 2.8(5) . . . .
C1 C2 C3 C4 -174.5(3) . . . .
C7 C2 C3 C9 -177.6(3) . . . .
C1 C2 C3 C9 5.0(5) . . . .
C2 C3 C4 C5 -1.6(5) . . . .
C9 C3 C4 C5 178.8(3) . . . .
C3 C4 C5 C6 -0.9(6) . . . .
C4 C5 C6 C7 2.0(6) . . . .
C5 C6 C7 C2 -0.7(6) . . . .
C5 C6 C7 N3 177.7(4) . . . .
C3 C2 C7 C6 -1.7(6) . . . .
C1 C2 C7 C6 175.5(4) . . . .
C3 C2 C7 N3 179.9(3) . . . .
C1 C2 C7 N3 -2.9(5) . . . .
O6 N3 C7 C6 31.9(5) . . . .
O5 N3 C7 C6 -146.3(4) . . . .
O6 N3 C7 C2 -149.6(4) . . . .
O5 N3 C7 C2 32.2(5) . . . .
Mn1 O3 C9 O4 19.7(6) 3_656 . . .
Mn1 O3 C9 C3 -159.5(2) 3_656 . . .
C2 C3 C9 O4 -137.6(4) . . . .
C4 C3 C9 O4 41.9(5) . . . .
C2 C3 C9 O3 41.6(5) . . . .
C4 C3 C9 O3 -138.9(4) . . . .
C14 N1 C10 C11 -0.8(6) . . . .
Mn1 N1 C10 C11 176.2(3) . . . .
N1 C10 C11 C12 0.0(6) . . . .
C10 C11 C12 C13 0.9(6) . . . .
C10 C11 C12 C15 -178.2(4) . . . .
C11 C12 C13 C14 -0.9(6) . . . .
C15 C12 C13 C14 178.2(4) . . . .
C10 N1 C14 C13 0.7(6) . . . .
Mn1 N1 C14 C13 -176.4(3) . . . .
C12 C13 C14 N1 0.1(7) . . . .
C17 N2 C15 C12 174.9(3) . . . .
C16 N2 C15 C12 -67.0(4) . . . .
C13 C12 C15 N2 157.1(4) . . . .
C11 C12 C15 N2 -23.9(5) . . . .
C15 N2 C16 C17 -178.8(3) . . . 3_666
C17 N2 C16 C17 -59.5(4) . . . 3_666
C15 N2 C17 C16 -179.9(3) . . . 3_666
C16 N2 C17 C16 60.1(4) . . . 3_666
